data_2243581
loop_
_publ_author_name
'Cigler, Andrew J.'
'Kaduk, James A.'

_publ_section_title
;
 Structures of dipotassium rubidium citrate monohydrate,
 K~2~RbC~6~H~5~O~7~(H~2~O), and potassium dirubidium citrate monohydrate,
 KRb~2~C~6~H~5~O~7~(H~2~O), from laboratory X-ray powder diffraction data
 and DFT calculations
;
_journal_issue 10
_journal_name_full 'Acta Crystallographica Section E'
_journal_page_first 1566
_journal_page_last 1571
_journal_paper_doi 10.1107/S2056989020011846
_journal_volume 76
_journal_year 2020
_chemical_formula_iupac 'C6 H7 K2 O8 Rb'
_chemical_formula_sum 'C6 H7 K2 O8 Rb'
_chemical_formula_weight 370.73
_space_group_IT_number 14
_space_group_name_Hall '-P 2yn'
_space_group_name_H-M_alt 'P 1 21/n 1'
_symmetry_cell_setting monoclinic
_symmetry_space_group_name_Hall '-P 2yn'
_symmetry_space_group_name_H-M 'P 1 21/n 1'
_audit_creation_method 'Materials Studio'
_cell_angle_alpha 90.0000
_cell_angle_beta 98.3340
_cell_angle_gamma 90.0000
_cell_formula_units_Z 4
_cell_length_a 7.24070
_cell_length_b 11.8185
_cell_length_c 13.0617
_cell_volume 1105.941
_cod_data_source_file hb7917sup1.cif
_cod_data_source_block I_19_DFT
_cod_original_cell_volume 1105.95
_cod_original_sg_symbol_H-M P21/n
_cod_original_formula_sum 'C6 H7 K2 O8 Rb1'
_cod_database_code 2243581

loop_
_symmetry_equiv_pos_as_xyz
x,y,z
-x+1/2,y+1/2,-z+1/2
-x,-y,-z
x+1/2,-y+1/2,z+1/2

loop_
_atom_site_type_symbol
_atom_site_label
_atom_site_fract_x
_atom_site_fract_y
_atom_site_fract_z
_atom_site_U_iso_or_equiv
_atom_site_adp_type
_atom_site_occupancy
C C1 0.387602 0.396247 0.134453 0.03300 Uiso 1.00
C C2 0.300752 0.285078 0.161529 0.01600 Uiso 1.00
C C3 0.414116 0.177979 0.149608 0.01600 Uiso 1.00
C C4 0.291736 0.078893 0.178301 0.01600 Uiso 1.00
C C5 0.334003 -0.034533 0.132030 0.03300 Uiso 1.00
C C6 0.607979 0.177590 0.217853 0.03300 Uiso 1.00
H H7 0.270788 0.289262 0.240834 0.02100 Uiso 1.00
H H8 0.169692 0.273835 0.110202 0.02100 Uiso 1.00
H H9 0.306865 0.072548 0.262250 0.02100 Uiso 1.00
H H10 0.146495 0.099677 0.150816 0.02100 Uiso 1.00
O O11 0.304860 0.450602 0.058045 0.03300 Uiso 1.00
O O12 0.533995 0.429648 0.191070 0.03300 Uiso 1.00
O O13 0.215316 -0.069216 0.056951 0.03300 Uiso 1.00
O O14 0.478172 -0.088049 0.169573 0.03300 Uiso 1.00
O O15 0.612096 0.186020 0.315093 0.03300 Uiso 1.00
O O16 0.748786 0.165708 0.173006 0.03300 Uiso 1.00
O O17 0.441499 0.169428 0.042803 0.03300 Uiso 1.00
H H18 0.572418 0.148527 0.042548 0.04300 Uiso 1.00
Rb Rb19 -0.115564 0.432699 0.114377 0.02800 Uiso 1.00
K K20 -0.016156 0.159711 0.384860 0.02800 Uiso 1.00
K K21 0.829410 -0.070765 0.109841 0.02800 Uiso 1.00
O O25 0.354682 0.211581 0.439575 0.08000 Uiso 1.00
H H26 0.328247 0.293138 0.446004 0.10400 Uiso 1.00
H H27 0.445803 0.203599 0.390877 0.10400 Uiso 1.00

loop_
_geom_hbond_atom_site_label_D
_geom_hbond_atom_site_label_H
_geom_hbond_atom_site_label_A
_geom_hbond_site_symmetry_A
_geom_hbond_distance_DH
_geom_hbond_distance_HA
_geom_hbond_distance_DA
_geom_hbond_angle_DHA
O17 H18 O16 . 0.98 1.99 2.598 118
O17 H18 O13 3_655 0.98 2.35 3.196 145
O25 H26 O13 2_555 0.99 1.66 2.641 174
O25 H27 O15 . 0.99 1.68 2.662 176
